data_4500217
loop_
_publ_author_name
'Casado, F. J. Mart\'inez'
'Riesco, M. Ramos'
'Silva, I. da'
'Y\'elamos, M. I. Redondo'
'Labrador, A.'
'Cheda, J. A. Rodr\'iguez'

_publ_section_title
;
 Lithium and Lead(II) Butyrates Binary System. Pure Compounds and an
 Intermediate Salt: From 2D to 3D Coordination Polymers
;
_journal_issue 3
_journal_name_full 'Crystal Growth &amp; Design'
_journal_page_first 759
_journal_paper_doi 10.1021/cg101272n
_journal_volume 11
_journal_year 2011
_chemical_formula_moiety 'C8 H14 O4 Pb'
_chemical_formula_sum 'C8 H14 O4 Pb'
_chemical_formula_weight 381.39
_chemical_name_common 'Lead(II) butyrate'
_chemical_name_systematic ' Lead(II) butanoate'
_space_group_IT_number 11
_symmetry_cell_setting monoclinic
_symmetry_space_group_name_Hall '-P 2yb'
_symmetry_space_group_name_H-M 'P 1 21/m 1'
_cell_angle_alpha 90.00000
_cell_angle_beta 96.9765(7)
_cell_angle_gamma 90.00000
_cell_formula_units_Z 2
_cell_length_a 15.56795(16)
_cell_length_b 7.26249(5)
_cell_length_c 4.80093(4)
_cell_measurement_temperature 298
_cell_volume 538.784(8)
_computing_structure_refinement FULLPROF
_computing_structure_solution EXPO2009
_diffrn_ambient_temperature 298
_diffrn_detector 'scintillation counter'
_diffrn_detector_type Cyberstar
_diffrn_measurement_method '2\q scan'
_diffrn_radiation_monochromator Si(111)
_diffrn_radiation_wavelength 0.82660
_diffrn_source Synchrotron
_exptl_absorpt_coefficient_mu 8.3
_exptl_absorpt_correction_type cylinder
_exptl_crystal_density_diffrn 2.351
_pd_block_diffractogram_id PbC4_profile
_pd_instr_location ' SpLine - BM25, Spanish Beamline at the ESRF (Grenoble, France)'
_pd_meas_2theta_range_inc 0.014999
_pd_meas_2theta_range_max 49.98615
_pd_meas_2theta_range_min 0.99941
_pd_meas_number_of_points 3267
_pd_meas_scan_method step
_pd_proc_2theta_range_inc 0.014999
_pd_proc_2theta_range_max 49.9595
_pd_proc_2theta_range_min 0.9728
_pd_proc_ls_background_function 'Interpolation of points'
_pd_proc_ls_pref_orient_corr ' ?'
_pd_proc_ls_profile_function Pseudo-Voigt
_pd_proc_ls_prof_R_factor 2.4592
_pd_proc_ls_prof_wR_expected 1.7698
_pd_proc_ls_prof_wR_factor 3.2918
_pd_proc_wavelength 0.826600
_pd_spec_mounting 'borosilicate capillary'
_pd_spec_mount_mode transmission
_pd_spec_shape cylinder
_refine_ls_goodness_of_fit_all 1.86
_refine_ls_number_parameters 38
_refine_ls_number_reflns 751
_refine_ls_number_restraints 0
_refine_ls_R_I_factor 4.7202
_cod_data_source_file cg101272n_si_002.cif
_cod_data_source_block PbC4
_cod_depositor_comments
;
The following automatic conversions were performed:

'_symmetry_cell_setting' value 'Monoclinic' changed to 'monoclinic'
according to /home/saulius/struct/CIF-dictionaries/cif_core.dic
dictionary named 'cif_core.dic' version 2.4.1 from 2010-06-29.

Automatic conversion script
Id: cif_fix_values 1715 2011-07-08 13:25:40Z adriana 
;
_cod_original_sg_symbol_H-M 'P 21/m'
_cod_database_code 4500217
_pd_proc_ls_prof_cr_factor 10.9111
_pd_proc_ls_prof_cwr_factor 9.2879
_pd_proc_ls_prof_cwr_expected 4.9935
_pd_proc_ls_prof_chi2 3.4596
_pd_proc_ls_prof_echi2 3.5484

loop_
_symmetry_equiv_pos_as_xyz
x,y,z
-x,y+1/2,-z
-x,-y,-z
x,-y+1/2,z

loop_
_atom_site_label
_atom_site_fract_x
_atom_site_fract_y
_atom_site_fract_z
_atom_site_U_iso_or_equiv
_atom_site_occupancy
_atom_site_adp_type
_atom_site_type_symbol
O1 0.9298(10) 0.3972(13) 0.795(3) 0.031(3) 1.00000 Uiso O
Pb2 0.94826(13) 0.75000 0.7894(4) 0.0262(4) 1.00000 Uiso Pb
C3 0.8123(17) 0.25000 0.518(6) 0.031(3) 1.00000 Uiso C
O4 0.7836(13) 0.75000 0.803(4) 0.031(3) 1.00000 Uiso O
O5 0.8597(13) 0.75000 1.183(4) 0.031(3) 1.00000 Uiso O
C6 0.5422(17) 0.75000 1.135(5) 0.031(3) 1.00000 Uiso C
C7 0.7018(15) 0.75000 1.178(6) 0.031(3) 1.00000 Uiso C
C8 0.7783(19) 0.75000 1.078(7) 0.031(3) 1.00000 Uiso C
C9 0.902(2) 0.25000 0.736(7) 0.031(3) 1.00000 Uiso C
C10 0.6639(17) 0.25000 0.472(5) 0.031(3) 1.00000 Uiso C
C11 0.7395(16) 0.25000 0.691(5) 0.031(3) 1.00000 Uiso C
C12 0.6186(15) 0.75000 0.975(5) 0.031(3) 1.00000 Uiso C
H3 0.8133(17) 0.12824 0.388(6) 0.031(3) 1.00000 Uiso H
H6a 0.5432(17) 0.87176 1.265(5) 0.031(3) 1.00000 Uiso H
H6b 0.4840(17) 0.75000 0.986(5) 0.031(3) 1.00000 Uiso H
H7 0.7014(15) 0.87176 1.308(6) 0.031(3) 1.00000 Uiso H
H10a 0.6645(17) 0.12824 0.343(5) 0.031(3) 1.00000 Uiso H
H10b 0.6059(17) 0.25000 0.577(5) 0.031(3) 1.00000 Uiso H
H11 0.7391(16) 0.37176 0.821(5) 0.031(3) 1.00000 Uiso H
H12 0.6182(15) 0.87176 0.845(5) 0.031(3) 1.00000 Uiso H

loop_
_atom_type_symbol
_atom_type_scat_Cromer_Mann_a1
_atom_type_scat_Cromer_Mann_b1
_atom_type_scat_Cromer_Mann_a2
_atom_type_scat_Cromer_Mann_b2
_atom_type_scat_Cromer_Mann_a3
_atom_type_scat_Cromer_Mann_b3
_atom_type_scat_Cromer_Mann_a4
_atom_type_scat_Cromer_Mann_b4
_atom_type_scat_Cromer_Mann_c
_atom_type_scat_dispersion_real
_atom_type_scat_dispersion_imag
_atom_type_scat_source
o 3.04850 13.27710 2.28680 5.70110 1.54630 0.32390 0.86700 32.90890 0.25080 0.00800 0.00600 International_Tables_for_Crystallography_Vol.C(1991)_Tables_6.1.1.4_and_6.1.1.5
pb 31.06170 0.69020 13.06370 2.35760 18.44200 8.61800 5.96960 47.25790 13.41180 -4.13300 10.10200 International_Tables_for_Crystallography_Vol.C(1991)_Tables_6.1.1.4_and_6.1.1.5
c 2.31000 20.84390 1.02000 10.20750 1.58860 0.56870 0.86500 51.65120 0.21560 0.00200 0.00200 International_Tables_for_Crystallography_Vol.C(1991)_Tables_6.1.1.4_and_6.1.1.5
h 0.49300 10.51090 0.32291 26.12570 0.14019 3.14236 0.04081 57.79970 0.00304 0.00000 0.00000 International_Tables_for_Crystallography_Vol.C(1991)_Tables_6.1.1.4_and_6.1.1.5

loop_
_geom_angle_atom_site_label_1
_geom_angle_atom_site_label_2
_geom_angle_atom_site_label_3
_geom_angle
_geom_angle_site_symmetry_1
_geom_angle_site_symmetry_3
Pb2 O1 Pb2 108.7(4) . 2_747
Pb2 O1 C9 160.0(9) . .
Pb2 O1 C9 91.3(18) 3_757 5_555
O1 Pb2 O1 116.1(7) . 2_757
O1 Pb2 O1 71.3(6) . 3_767
O1 Pb2 O1 167.0(7) . 4_565
O1 Pb2 O1 45.0(4) 2_757 3_767
O1 Pb2 O4 83.5(7) . 5_555
O1 Pb2 O4 125.1(11) 2_767 5_555
O1 Pb2 O5 85.3(8) . 6_555
O1 Pb2 O5 81.2(9) 2_767 6_555
O4 Pb2 O5 47.9(8) 5_555 6_555
C9 C3 C11 107(3) . .
C9 C3 H3 107(3) 3_555 6_555
C9 C3 H3 107(3) 3_555 7_565
C11 C3 H3 113(3) 5_555 6_555
C11 C3 H3 113(3) 5_555 7_565
H3 C3 H3 109.4(18) 6_555 7_565
Pb2 O4 C8 102(2) . .
Pb2 O5 C8 108(2) . .
C12 C6 H6a 110(3) . .
C12 C6 H6b 108(4) 2_555 5_555
H6a C6 H6a 109.7(15) . 4_565
H6a C6 H6b 109(3) 3_555 5_555
H6a C6 H12 94(3) 3_555 9_555
H6a C6 H12 138(3) 3_555 10_575
H6a C6 H6b 109(3) 4_575 5_555
C8 C7 C12 120(3) . .
C8 C7 H7 106(4) 4_555 8_555
C8 C7 H7 106(4) 4_555 9_575
C12 C7 H7 108(3) 5_555 8_555
C12 C7 H7 108(3) 5_555 9_575
H7 C7 H7 109.5(18) 8_555 9_575
O4 C8 O5 102(3) . .
O4 C8 C7 121(4) . .
O5 C8 C7 137(3) . .
O1 C9 O1 131.0(16) . .
O1 C9 C3 114(2) . .
O1 C9 C3 114(2) . .
C11 C10 H10a 110(3) 2_555 5_555
C11 C10 H10a 110(3) 2_555 6_565
C11 C10 H10b 108(4) 2_555 7_555
H10a C10 H10a 109.9(15) 5_555 6_565
H10a C10 H10b 109(4) 5_555 7_555
H10a C10 H10b 109(4) 6_565 7_555
C3 C11 C10 101(3) . .
C3 C11 H11 112(3) . 9_555
C3 C11 H11 112(3) . 10_565
C10 C11 H11 110(3) 3_555 9_555
C10 C11 H11 110(3) 3_555 10_565
H11 C11 H11 109.5(15) 9_555 10_565
C6 C12 C7 110(3) . .
C6 C12 H12 110(3) 2_555 10_555
C6 C12 H12 110(3) 2_555 11_575
C7 C12 H12 108(3) 3_555 10_555
C7 C12 H12 108(3) 3_555 11_575
H12 C12 H12 109.6(15) 10_555 11_575

loop_
_geom_bond_atom_site_label_1
_geom_bond_atom_site_label_2
_geom_bond_distance
O1 Pb2 2.579(10)
O1 C9 1.175(16)
Pb2 O1 2.579(10)
Pb2 O4 2.57(2)
Pb2 O5 2.47(2)
C3 C9 1.64(4)
C3 C11 1.48(4)
C3 H3 1.08(2)
O4 C8 1.33(4)
O5 C8 1.31(3)
C6 C12 1.49(4)
C6 H6a 1.081(20)
C6 H6b 1.08(3)
C7 C8 1.34(4)
C7 C12 1.52(3)
C7 H7 1.08(2)
C8 C7 1.34(4)
C10 C11 1.48(3)
C10 H10a 1.080(20)
C10 H10b 1.09(4)
C11 H11 1.083(20)
C12 H12 1.082(20)
